data_7247814
loop_
_publ_author_name
'Li, Wen-Ze'
'Sheng, Yu-Shu'
'Zhang, Xiao-Sa'
'Liu, Yu'
'Li, Jing'
'Luan, Jian'

_publ_section_title
;
 Fabrication of 5-R-isophthalic acid-modulated cadmium--organic
 coordination polymers and selectivity for the efficient detection of
 multiple analytes
;
_journal_issue 43
_journal_name_full CrystEngComm
_journal_page_first 6067
_journal_page_last 6079
_journal_paper_doi 10.1039/D3CE00899A
_journal_volume 25
_journal_year 2023
_chemical_formula_moiety 'C31 H24 Cd2 N4 O10, 0.5(H4 O2)'
_chemical_formula_sum 'C31 H26 Cd2 N4 O11'
_chemical_formula_weight 855.395
_space_group_crystal_system monoclinic
_space_group_IT_number 13
_space_group_name_Hall '-P 2yc'
_space_group_name_H-M_alt 'P 1 2/c 1'
_symmetry_Int_Tables_number 13
_audit_creation_date 2023-09-29
_audit_creation_method
;
Olex2 1.5-dev
(compiled 2023.09.29 svn.re1ec1418 for OlexSys, GUI svn.r6697)
;
_audit_update_record
;
2023-09-30 deposited with the CCDC.	2023-10-05 downloaded from the CCDC.
;
_cell_angle_alpha 90
_cell_angle_beta 95.428(1)
_cell_angle_gamma 90
_cell_formula_units_Z 2
_cell_length_a 10.3061(1)
_cell_length_b 8.9312(1)
_cell_length_c 16.6010(3)
_cell_measurement_reflns_used 7085
_cell_measurement_temperature 293(2)
_cell_measurement_theta_max 68.04
_cell_measurement_theta_min 4.31
_cell_volume 1521.20(4)
_computing_cell_refinement 'SAINT V8.38A (Bruker AXS Inc., 2017)'
_computing_data_collection 'Bruker Instrument Service vV6.2.9'
_computing_data_reduction 'SAINT V8.38A (Bruker AXS Inc., 2017)'
_computing_molecular_graphics 'Olex2 1.5-dev (Dolomanov et al., 2009)'
_computing_publication_material 'Olex2 1.5-dev (Dolomanov et al., 2009)'
_computing_structure_refinement 'olex2.refine 1.5-dev (Bourhis et al., 2015)'
_computing_structure_solution 'SHELXT 2014/5 (Sheldrick, 2014)'
_diffrn_ambient_temperature 293(2)
_diffrn_measured_fraction_theta_full 0.9772
_diffrn_measured_fraction_theta_max 0.9745
_diffrn_measurement_device_type 'multiwire proportional'
_diffrn_measurement_method 'phi and omega scans'
_diffrn_radiation_type 'Cu K\a'
_diffrn_radiation_wavelength 1.54178
_diffrn_reflns_av_R_equivalents 0.0191
_diffrn_reflns_av_unetI/netI 0.0201
_diffrn_reflns_Laue_measured_fraction_full 0.9772
_diffrn_reflns_Laue_measured_fraction_max 0.9745
_diffrn_reflns_limit_h_max 12
_diffrn_reflns_limit_h_min -8
_diffrn_reflns_limit_k_max 10
_diffrn_reflns_limit_k_min -10
_diffrn_reflns_limit_l_max 19
_diffrn_reflns_limit_l_min -19
_diffrn_reflns_number 7085
_diffrn_reflns_point_group_measured_fraction_full 0.9772
_diffrn_reflns_point_group_measured_fraction_max 0.9745
_diffrn_reflns_theta_full 67.6786
_diffrn_reflns_theta_max 68.04
_diffrn_reflns_theta_min 4.31
_exptl_absorpt_coefficient_mu 11.810
_exptl_absorpt_correction_T_max 0.273
_exptl_absorpt_correction_T_min 0.213
_exptl_absorpt_correction_type multi-scan
_exptl_absorpt_process_details SADABS
_exptl_crystal_colour COLOURLESS
_exptl_crystal_density_diffrn 1.867
_exptl_crystal_density_method 'not measured'
_exptl_crystal_description BLOCK
_exptl_crystal_F_000 852.162
_exptl_crystal_size_max 0.15
_exptl_crystal_size_mid 0.14
_exptl_crystal_size_min 0.11
_refine_diff_density_max 0.3643
_refine_diff_density_min -0.8604
_refine_diff_density_rms 0.0868
_refine_ls_d_res_high 0.8312
_refine_ls_d_res_low 10.2599
_refine_ls_goodness_of_fit_ref 1.0483
_refine_ls_hydrogen_treatment mixed
_refine_ls_matrix_type full
_refine_ls_number_constraints 26
_refine_ls_number_parameters 224
_refine_ls_number_reflns 2712
_refine_ls_number_restraints 3
_refine_ls_restrained_S_all 1.0476
_refine_ls_R_factor_all 0.0248
_refine_ls_R_factor_gt 0.0234
_refine_ls_shift/su_max 0.0009
_refine_ls_shift/su_mean 0.0000
_refine_ls_structure_factor_coef Fsqd
_refine_ls_weighting_details 'w=1/[\s^2^(Fo^2^)+(0.0374P)^2^+1.1255P] where P=(Fo^2^+2Fc^2^)/3'
_refine_ls_weighting_scheme calc
_refine_ls_wR_factor_gt 0.0606
_refine_ls_wR_factor_ref 0.0613
_reflns_Friedel_coverage 0.0
_reflns_limit_h_max 12
_reflns_limit_h_min -12
_reflns_limit_k_max 10
_reflns_limit_k_min 0
_reflns_limit_l_max 19
_reflns_limit_l_min 0
_reflns_number_gt 2559
_reflns_number_total 2712
_reflns_threshold_expression I>=2u(I)
_cod_data_source_file d3ce00899a2.cif
_cod_data_source_block Cd_CP_1
_cod_database_code 7247814
_olex2_refinement_description
;
1. Fixed Uiso
 At 1.2 times of:
  All C(H) groups, All C(H,H) groups, All N(H) groups
 At 1.5 times of:
  All O(H,H) groups
2. Restrained distances
 O1W-H1Wa = O1W-H1Wb
 0.85 with sigma of 0.02
 H1Wa-H1Wb
 1.34 with sigma of 0.04
3. Others
 Fixed Sof: H8a(0.5) H8b(0.5) H1Wb(0.5) H1Wa(0.5) H1Wa(0.5) H1Wb(0.5)
4.a Secondary CH2 refined with riding coordinates:
 C7(H7a,H7b), C8(H8a,H8b)
4.b Aromatic/amide H refined with riding coordinates:
 C1(H1), C2(H2), N2(H2a), C3(H3), C5(H5), C11(H11), C13(H13), C14(H14), C15(H15)
;
_olex2_submission_special_instructions 'No special instructions were received'

loop_
_space_group_symop_id
_space_group_symop_operation_xyz
1 x,y,z
2 -x,y,-z+1/2
3 -x,-y,-z
4 x,-y,z-1/2

loop_
_atom_site_label
_atom_site_type_symbol
_atom_site_fract_x
_atom_site_fract_y
_atom_site_fract_z
_atom_site_U_iso_or_equiv
_atom_site_adp_type
_atom_site_occupancy
_atom_site_site_symmetry_order
_atom_site_refinement_flags_posn
_atom_site_refinement_flags_adp
_atom_site_refinement_flags_occupancy
_atom_site_disorder_group
Cd1 Cd 0.371504(15) 0.381201(18) 0.329358(10) 0.01993(8) Uani 1.000000 1 . . . .
O1 O 0.24828(18) 0.3158(3) 0.43290(12) 0.0375(5) Uani 1.000000 1 . . . .
N1 N 0.4315(2) 0.6328(2) 0.35834(14) 0.0255(5) Uani 1.000000 1 . . . .
C1 C 0.5282(3) 0.6826(3) 0.41106(16) 0.0288(6) Uani 1.000000 1 . . . .
H1 H 0.5791(3) 0.6134(3) 0.44165(16) 0.0346(7) Uiso 1.000000 1 R . . .
O1W O 0.0 0.6763(3) 0.25 0.0397(7) Uani 1.000000 2 DS T P .
O2 O 0.14912(18) 0.4593(2) 0.33910(12) 0.0320(4) Uani 1.000000 1 . . . .
C2 C 0.5552(3) 0.8334(3) 0.42161(18) 0.0339(6) Uani 1.000000 1 . . . .
H2 H 0.6244(3) 0.8645(3) 0.45777(18) 0.0406(8) Uiso 1.000000 1 R . . .
N2 N 0.1767(2) 0.9445(2) 0.24317(14) 0.0281(5) Uani 1.000000 1 . . . .
H2a H 0.1603(2) 0.8506(2) 0.24763(14) 0.0338(6) Uiso 1.000000 1 R . . .
C3 C 0.4786(3) 0.9371(3) 0.37812(18) 0.0313(6) Uani 1.000000 1 . . . .
H3 H 0.4952(3) 1.0390(3) 0.38448(18) 0.0376(7) Uiso 1.000000 1 R . . .
O3 O -0.44138(17) 0.3049(2) 0.38976(12) 0.0293(4) Uani 1.000000 1 . . . .
C4 C 0.3763(2) 0.8870(3) 0.32457(15) 0.0232(6) Uani 1.000000 1 . . . .
O4 O -0.33872(18) 0.4378(2) 0.30140(10) 0.0269(4) Uani 1.000000 1 . . . .
C5 C 0.3584(2) 0.7346(3) 0.31576(16) 0.0242(5) Uani 1.000000 1 . . . .
H5 H 0.2922(2) 0.7007(3) 0.27824(16) 0.0291(7) Uiso 1.000000 1 R . . .
O5 O 0.3192(2) 1.13119(19) 0.27460(14) 0.0352(5) Uani 1.000000 1 . . . .
C6 C 0.2881(3) 0.9982(3) 0.27861(16) 0.0250(5) Uani 1.000000 1 . . . .
C7 C 0.0812(3) 1.0396(3) 0.19684(17) 0.0324(6) Uani 1.000000 1 . . . .
H7a H 0.1265(3) 1.1071(3) 0.16327(17) 0.0389(8) Uiso 1.000000 1 R . . .
H7b H 0.0240(3) 0.9771(3) 0.16131(17) 0.0389(8) Uiso 1.000000 1 R . . .
C8 C 0.0 1.1303(4) 0.25 0.0365(10) Uani 1.000000 2 S T P .
H8a H 0.05764586374164255 1.1945(4) 0.2842345418373974 0.0438(12) Uiso 0.500000 1 R . P .
H8b H -0.05764586374164257 1.1945(4) 0.2157654581626026 0.0438(12) Uiso 0.500000 1 R . P .
C9 C 0.1475(3) 0.3785(3) 0.40137(17) 0.0261(6) Uani 1.000000 1 . . . .
C10 C 0.0198(3) 0.3465(3) 0.43496(15) 0.0252(5) Uani 1.000000 1 . . . .
C11 C -0.0974(3) 0.3828(3) 0.39063(16) 0.0222(5) Uani 1.000000 1 . . . .
H11 H -0.0968(3) 0.4378(3) 0.34310(16) 0.0267(6) Uiso 1.000000 1 R . . .
C12 C -0.2151(2) 0.3372(3) 0.41702(15) 0.0226(5) Uani 1.000000 1 . . . .
C13 C -0.2155(3) 0.2605(4) 0.48944(17) 0.0365(7) Uani 1.000000 1 . . . .
H13 H -0.2939(3) 0.2292(4) 0.50733(17) 0.0438(8) Uiso 1.000000 1 R . . .
C14 C -0.0998(3) 0.2307(5) 0.5349(2) 0.0525(10) Uani 1.000000 1 . . . .
H14 H -0.1006(3) 0.1836(5) 0.5848(2) 0.0630(12) Uiso 1.000000 1 R . . .
C15 C 0.0182(3) 0.2706(4) 0.50673(18) 0.0415(8) Uani 1.000000 1 . . . .
H15 H 0.0962(3) 0.2458(4) 0.53656(18) 0.0498(9) Uiso 1.000000 1 R . . .
C16 C -0.3408(2) 0.3613(3) 0.36498(15) 0.0206(5) Uani 1.000000 1 . . . .
H1Wa H 0.016(9) 0.631(10) 0.294(3) 0.0595(11) Uiso 0.500000 1 DR . P -1
H1Wb H -0.050(8) 0.618(10) 0.222(4) 0.0595(11) Uiso 0.500000 1 DR . P -1

loop_
_atom_site_aniso_label
_atom_site_aniso_U_11
_atom_site_aniso_U_22
_atom_site_aniso_U_33
_atom_site_aniso_U_12
_atom_site_aniso_U_13
_atom_site_aniso_U_23
Cd1 0.01417(12) 0.01970(12) 0.02541(12) 0.00031(6) -0.00078(7) 0.00217(6)
O1 0.0138(9) 0.0574(13) 0.0415(11) 0.0046(9) 0.0040(8) 0.0134(10)
N1 0.0220(12) 0.0199(11) 0.0340(12) 0.0018(8) -0.0006(9) 0.0002(9)
C1 0.0254(14) 0.0287(14) 0.0312(14) 0.0056(11) -0.0032(11) -0.0000(11)
O1W 0.046(2) 0.0238(15) 0.0475(18) -0.000000 -0.0056(15) 0.000000
O2 0.0210(10) 0.0413(11) 0.0338(10) -0.0026(8) 0.0031(8) 0.0071(9)
C2 0.0271(15) 0.0304(15) 0.0415(16) -0.0012(12) -0.0103(12) -0.0059(13)
N2 0.0238(12) 0.0165(10) 0.0425(13) -0.0009(9) -0.0054(10) 0.0027(10)
C3 0.0283(15) 0.0241(14) 0.0405(16) -0.0045(12) -0.0021(12) -0.0025(12)
O3 0.0139(9) 0.0283(10) 0.0443(11) 0.0001(7) -0.0052(8) 0.0078(8)
C4 0.0213(15) 0.0214(15) 0.0270(14) -0.0017(9) 0.0029(12) -0.0003(10)
O4 0.0313(10) 0.0260(9) 0.0221(9) 0.0038(8) -0.0036(7) -0.0000(8)
C5 0.0183(13) 0.0210(13) 0.0324(13) -0.0012(10) -0.0033(10) -0.0019(11)
O5 0.0377(12) 0.0166(10) 0.0493(13) -0.0064(8) -0.0060(10) 0.0037(8)
C6 0.0235(13) 0.0196(13) 0.0318(14) 0.0005(10) 0.0023(11) -0.0004(11)
C7 0.0298(15) 0.0256(14) 0.0395(16) -0.0016(11) -0.0087(12) 0.0058(12)
C8 0.027(2) 0.0196(19) 0.060(3) -0.000000 -0.007(2) 0.000000
C9 0.0181(14) 0.0315(15) 0.0283(14) -0.0030(10) -0.0006(11) -0.0055(11)
C10 0.0169(13) 0.0343(14) 0.0240(12) 0.0007(11) 0.0004(10) -0.0021(11)
C11 0.0202(13) 0.0233(13) 0.0231(13) 0.0005(10) 0.0012(10) -0.0011(10)
C12 0.0190(13) 0.0255(13) 0.0228(12) 0.0033(10) -0.0006(10) -0.0022(10)
C13 0.0201(14) 0.059(2) 0.0305(14) 0.0035(13) 0.0056(11) 0.0138(14)
C14 0.0293(17) 0.096(3) 0.0325(16) 0.0061(18) 0.0042(13) 0.0308(18)
C15 0.0199(14) 0.074(2) 0.0300(14) 0.0103(14) -0.0031(11) 0.0142(15)
C16 0.0161(13) 0.0184(12) 0.0265(13) 0.0041(9) -0.0028(10) -0.0057(10)

loop_
_atom_type_symbol
_atom_type_scat_dispersion_real
_atom_type_scat_dispersion_imag
_atom_type_scat_Cromer_Mann_a1
_atom_type_scat_Cromer_Mann_a2
_atom_type_scat_Cromer_Mann_a3
_atom_type_scat_Cromer_Mann_a4
_atom_type_scat_Cromer_Mann_b1
_atom_type_scat_Cromer_Mann_b2
_atom_type_scat_Cromer_Mann_b3
_atom_type_scat_Cromer_Mann_b4
_atom_type_scat_Cromer_Mann_c
_atom_type_scat_source
_atom_type_scat_dispersion_source
C 0.01788 0.00908 2.31000 1.02000 1.58860 0.86500 20.84390 10.20750 0.56870 51.65120 0.21560 'International Tables Volume C Table 6.1.1.4 (pp. 500-502)' 'Brennan, Cowan, Rev. Sci. Instrum., 1992, 63, 850'
Cd 0.13958 4.66053 19.22140 17.64440 4.46100 1.60290 0.59460 6.90890 24.70080 87.48250 5.06940 'International Tables Volume C Table 6.1.1.4 (pp. 500-502)' 'Brennan, Cowan, Rev. Sci. Instrum., 1992, 63, 850'
H 0.00000 0.00000 0.49300 0.32291 0.14019 0.04081 10.51090 26.12570 3.14236 57.79970 0.00304 'International Tables Volume C Table 6.1.1.4 (pp. 500-502)' 'Brennan, Cowan, Rev. Sci. Instrum., 1992, 63, 850'
N 0.03110 0.01806 12.21260 3.13220 2.01250 1.16630 0.00570 9.89330 28.99750 0.58260 -11.52900 'International Tables Volume C Table 6.1.1.4 (pp. 500-502)' 'Brennan, Cowan, Rev. Sci. Instrum., 1992, 63, 850'
O 0.04960 0.03233 3.04850 2.28680 1.54630 0.86700 13.27710 5.70110 0.32390 32.90890 0.25080 'International Tables Volume C Table 6.1.1.4 (pp. 500-502)' 'Brennan, Cowan, Rev. Sci. Instrum., 1992, 63, 850'

loop_
_geom_angle_atom_site_label_1
_geom_angle_atom_site_label_2
_geom_angle_atom_site_label_3
_geom_angle
_geom_angle_site_symmetry_1
_geom_angle_site_symmetry_3
_geom_angle_publ_flag
N1 Cd1 O1 103.90(8) . . ?
O2 Cd1 O1 55.28(7) . . ?
O2 Cd1 N1 86.76(7) . . ?
O3 Cd1 O1 95.90(7) 1_655 . ?
O3 Cd1 N1 90.04(7) 1_655 . ?
O3 Cd1 O2 148.95(7) 1_655 . ?
O4 Cd1 O1 137.86(7) 2 . ?
O4 Cd1 N1 89.74(7) 2 . ?
O4 Cd1 O2 86.69(7) 2 . ?
O4 Cd1 O3 124.20(7) 2 1_655 ?
O5 Cd1 O1 85.91(8) 1_545 . ?
O5 Cd1 N1 169.65(8) 1_545 . ?
O5 Cd1 O2 96.38(7) 1_545 . ?
O5 Cd1 O3 92.25(7) 1_545 1_655 ?
O5 Cd1 O4 80.63(7) 1_545 2 ?
C9 O1 Cd1 93.94(17) . . ?
C1 N1 Cd1 127.74(18) . . ?
C5 N1 Cd1 114.47(17) . . ?
C5 N1 C1 117.8(2) . . ?
H1 C1 N1 118.84(15) . . ?
C2 C1 N1 122.3(2) . . ?
C2 C1 H1 118.84(16) . . ?
H1Wa O1W H1Wa 122(13) 2 . ?
H1Wb O1W H1Wa 105(4) 2 2 ?
H1Wb O1W H1Wa 32(8) . 2 ?
H1Wb O1W H1Wa 105(4) . . ?
H1Wb O1W H1Wa 32(8) 2 . ?
H1Wb O1W H1Wb 104(14) . 2 ?
C9 O2 Cd1 88.62(16) . . ?
H2 C2 C1 120.31(16) . . ?
C3 C2 C1 119.4(3) . . ?
C3 C2 H2 120.31(17) . . ?
C6 N2 H2a 118.86(14) . . ?
C7 N2 H2a 118.86(14) . . ?
C7 N2 C6 122.3(2) . . ?
H3 C3 C2 120.59(17) . . ?
C4 C3 C2 118.8(3) . . ?
C4 C3 H3 120.59(16) . . ?
C16 O3 Cd1 116.23(16) . 1_455 ?
C5 C4 C3 118.2(2) . . ?
C6 C4 C3 119.9(2) . . ?
C6 C4 C5 122.0(2) . . ?
C16 O4 Cd1 133.03(16) . 2 ?
C4 C5 N1 123.5(2) . . ?
H5 C5 N1 118.27(15) . . ?
H5 C5 C4 118.27(15) . . ?
C6 O5 Cd1 155.0(2) . 1_565 ?
C4 C6 N2 116.2(2) . . ?
O5 C6 N2 122.8(2) . . ?
O5 C6 C4 121.0(2) . . ?
H7a C7 N2 109.03(15) . . ?
H7b C7 N2 109.03(14) . . ?
H7b C7 H7a 107.8 . . ?
C8 C7 N2 112.8(2) . . ?
C8 C7 H7a 109.03(16) . . ?
C8 C7 H7b 109.03(12) . . ?
C7 C8 C7 115.0(3) 2 . ?
H8a C8 C7 108.52(12) . . ?
H8a C8 C7 108.52(12) 2 2 ?
H8a C8 C7 108.52(12) . 2 ?
H8a C8 C7 108.52(12) 2 . ?
H8a C8 H8a 107.52(8) 2 . ?
H8b C8 C7 108.52(12) 2 2 ?
H8b C8 C7 108.52(12) . 2 ?
H8b C8 C7 108.52(12) 2 . ?
H8b C8 C7 108.52(12) . . ?
H8b C8 H8a 0.0 . 2 ?
H8b C8 H8a 107.5 . . ?
H8b C8 H8a 0.0 2 . ?
H8b C8 H8a 107.5 2 2 ?
H8b C8 H8b 107.52(8) . 2 ?
O2 C9 O1 121.6(3) . . ?
C10 C9 O1 118.7(2) . . ?
C10 C9 O2 119.5(2) . . ?
C11 C10 C9 120.4(2) . . ?
C15 C10 C9 119.9(2) . . ?
C15 C10 C11 119.6(2) . . ?
H11 C11 C10 119.84(15) . . ?
C12 C11 C10 120.3(2) . . ?
C12 C11 H11 119.84(15) . . ?
C13 C12 C11 119.5(2) . . ?
C16 C12 C11 120.5(2) . . ?
C16 C12 C13 119.8(2) . . ?
H13 C13 C12 120.03(16) . . ?
C14 C13 C12 119.9(3) . . ?
C14 C13 H13 120.03(18) . . ?
H14 C14 C13 119.80(18) . . ?
C15 C14 C13 120.4(3) . . ?
C15 C14 H14 119.80(17) . . ?
C14 C15 C10 120.1(3) . . ?
H15 C15 C10 119.96(16) . . ?
H15 C15 C14 119.96(17) . . ?
O4 C16 O3 124.9(2) . . ?
C12 C16 O3 116.6(2) . . ?
C12 C16 O4 118.5(2) . . ?

loop_
_geom_bond_atom_site_label_1
_geom_bond_atom_site_label_2
_geom_bond_distance
_geom_bond_site_symmetry_2
_geom_bond_publ_flag
Cd1 O1 2.3068(19) . ?
Cd1 N1 2.368(2) . ?
Cd1 O2 2.4156(19) . ?
Cd1 O3 2.1962(17) 1_655 ?
Cd1 O4 2.2231(17) 2 ?
Cd1 O5 2.4514(18) 1_545 ?
O1 C9 1.250(3) . ?
N1 C1 1.339(3) . ?
N1 C5 1.339(3) . ?
C1 H1 0.9300 . ?
C1 C2 1.383(4) . ?
O1W H1Wa 0.840(19) 2 ?
O1W H1Wa 0.840(19) . ?
O1W H1Wb 0.843(19) 2 ?
O1W H1Wb 0.843(19) . ?
O2 C9 1.262(3) . ?
C2 H2 0.9300 . ?
C2 C3 1.376(4) . ?
N2 H2a 0.8600 . ?
N2 C6 1.329(3) . ?
N2 C7 1.463(3) . ?
C3 H3 0.9300 . ?
C3 C4 1.388(4) . ?
O3 C16 1.256(3) . ?
C4 C5 1.380(4) . ?
C4 C6 1.504(4) . ?
O4 C16 1.259(3) . ?
C5 H5 0.9300 . ?
O5 C6 1.234(3) . ?
C7 H7a 0.9700 . ?
C7 H7b 0.9700 . ?
C7 C8 1.508(4) . ?
C8 H8a 0.9700 2 ?
C8 H8a 0.9700 . ?
C8 H8b 0.9700 2 ?
C8 H8b 0.9700 . ?
C9 C10 1.505(4) . ?
C10 C11 1.391(4) . ?
C10 C15 1.372(4) . ?
C11 H11 0.9300 . ?
C11 C12 1.390(4) . ?
C12 C13 1.384(4) . ?
C12 C16 1.503(3) . ?
C13 H13 0.9300 . ?
C13 C14 1.376(4) . ?
C14 H14 0.9300 . ?
C14 C15 1.390(4) . ?
C15 H15 0.9300 . ?

loop_
_geom_torsion_atom_site_label_1
_geom_torsion_atom_site_label_2
_geom_torsion_atom_site_label_3
_geom_torsion_atom_site_label_4
_geom_torsion
_geom_torsion_site_symmetry_1
_geom_torsion_site_symmetry_2
_geom_torsion_site_symmetry_3
_geom_torsion_site_symmetry_4
_geom_torsion_publ_flag
Cd1 O1 C9 O2 -7.70(18) . . . . ?
Cd1 O1 C9 C10 167.41(13) . . . . ?
Cd1 N1 C1 C2 178.8(2) . . . . ?
Cd1 N1 C5 C4 178.98(18) . . . . ?
Cd1 O2 C9 O1 7.33(18) . . . . ?
Cd1 O2 C9 C10 -167.74(13) . . . . ?
Cd1 O3 C16 O4 -11.81(19) 1_455 . . . ?
Cd1 O3 C16 C12 166.77(16) 1_455 . . . ?
Cd1 O4 C16 O3 -68.9(2) 2 . . . ?
Cd1 O4 C16 C12 112.5(2) 2 . . . ?
Cd1 O5 C6 N2 115.4(4) 1_565 . . . ?
Cd1 O5 C6 C4 -64.8(5) 1_565 . . . ?
O1 C9 C10 C11 -164.1(2) . . . . ?
O1 C9 C10 C15 10.8(3) . . . . ?
N1 C1 C2 C3 1.5(3) . . . . ?
N1 C5 C4 C3 2.7(3) . . . . ?
N1 C5 C4 C6 -176.9(3) . . . . ?
C1 C2 C3 C4 -0.1(4) . . . . ?
O2 C9 C10 C11 11.1(3) . . . . ?
O2 C9 C10 C15 -174.0(3) . . . . ?
C2 C3 C4 C5 -1.9(3) . . . . ?
C2 C3 C4 C6 177.7(3) . . . . ?
N2 C6 C4 C3 -165.3(2) . . . . ?
N2 C6 C4 C5 14.3(3) . . . . ?
N2 C7 C8 C7 -61.4(3) . . . 2 ?
C3 C4 C6 O5 14.8(3) . . . . ?
O3 C16 C12 C11 173.7(2) . . . . ?
O3 C16 C12 C13 -2.1(3) . . . . ?
O4 C16 C12 C11 -7.6(3) . . . . ?
O4 C16 C12 C13 176.5(3) . . . . ?
C9 C10 C11 C12 172.2(2) . . . . ?
C9 C10 C15 C14 -175.1(3) . . . . ?
C10 C11 C12 C13 2.6(3) . . . . ?
C10 C11 C12 C16 -173.3(2) . . . . ?
C10 C15 C14 C13 3.1(4) . . . . ?
C11 C12 C13 C14 0.4(3) . . . . ?
C12 C13 C14 C15 -3.2(4) . . . . ?

loop_
_restr_distance_atom_site_label_1
_restr_distance_atom_site_label_2
_restr_distance_site_symmetry_2
_restr_distance_target
_restr_distance_target_weight_param
_restr_distance_diff
O1W H1Wa 1 0.8500 0.0200 0.0104
O1W H1Wb 1 0.8500 0.0200 0.0073
H1Wa H1Wb 1 1.3400 0.0400 0.0086
